data_7063733
loop_
_publ_author_name
'Panja, Anangamohan'
'Jagli\<ci\'c, Zvonko'
'Jana, Narayan Ch.'
'Contesso, Scarlette'
'Nandy, Rakhi'
'Aravena, Daniel'

_publ_section_title
;
 Impact of anionic co-ligands on nuclearity and single-molecule magnetism
 in a {CoIII2DyIII} trimeric and two {CoIII2DyIII2} tetrameric complexes
;
_journal_issue 18
_journal_name_full 'New Journal of Chemistry'
_journal_page_first 7576
_journal_page_last 7588
_journal_paper_doi 10.1039/D5NJ00766F
_journal_volume 49
_journal_year 2025
_chemical_formula_moiety 'C66 H56 Co2 Dy2 N8 O34, 2(O)'
_chemical_formula_sum 'C66 H56 Co2 Dy2 N8 O36'
_chemical_formula_weight 1980.04
_space_group_crystal_system monoclinic
_space_group_IT_number 15
_space_group_name_Hall '-C 2yc'
_space_group_name_H-M_alt 'C 1 2/c 1'
_atom_sites_solution_hydrogens mixed
_atom_sites_solution_primary dual
_audit_creation_date 2025-04-01
_audit_creation_method
;
Olex2 1.5
(compiled 2024.02.16 svn.r378c4104 for OlexSys, GUI svn.r6928)
;
_audit_update_record
;
2025-04-01 deposited with the CCDC.	2025-04-02 downloaded from the CCDC.
;
_cell_angle_alpha 90
_cell_angle_beta 90.025(2)
_cell_angle_gamma 90
_cell_formula_units_Z 4
_cell_length_a 27.9723(9)
_cell_length_b 10.8697(3)
_cell_length_c 24.8686(6)
_cell_measurement_reflns_used 17311
_cell_measurement_temperature 199.99(10)
_cell_measurement_theta_max 30.8480
_cell_measurement_theta_min 1.6450
_cell_volume 7561.3(4)
_computing_cell_refinement 'CrysAlisPro 1.171.42.49 (Rigaku OD, 2022)'
_computing_data_collection 'CrysAlisPro 1.171.42.49 (Rigaku OD, 2022)'
_computing_data_reduction 'CrysAlisPro 1.171.42.49 (Rigaku OD, 2022)'
_computing_molecular_graphics 'Olex2 1.5 (Dolomanov et al., 2009)'
_computing_publication_material 'Olex2 1.5 (Dolomanov et al., 2009)'
_computing_structure_refinement 'SHELXL 2016/6 (Sheldrick, 2015)'
_computing_structure_solution 'SHELXT 2014/5 (Sheldrick, 2014)'
_diffrn_ambient_temperature 200.15
_diffrn_detector_area_resol_mean 5.8140
_diffrn_detector_type 'Pilatus 200K'
_diffrn_measured_fraction_theta_full 0.990
_diffrn_measured_fraction_theta_max 0.772
_diffrn_measurement_details
;
List of Runs (angles in degrees, time in seconds):

  # Type    Start    End  Width  t~exp~   \w     \q     \k     \f   Frames
#--------------------------------------------------------------------------
  1  \w    -42.00  27.00   0.50    4.51    --    3.20 -77.00-110.00  138
  2  \w    -28.00  21.00   0.50    4.51    --   -4.60  77.00  16.00   98
  3  \w    -15.00  30.00   0.50    4.51    --   -4.60 -99.00-120.00   90
  4  \w    -28.00  16.00   0.50    4.51    --   -4.60  77.00 -90.00   88
  5  \w     -7.00  28.00   0.50    4.51    --   -4.60  37.00  90.00   70
  6  \w    -25.00  21.00   0.50    4.51    --   -4.60  77.00 150.00   92
;
_diffrn_measurement_device 'four-circle diffractometer'
_diffrn_measurement_device_type 'SuperNova, Dual, Cu at home/near, Pilatus 200K'
_diffrn_measurement_method '\w scans'
_diffrn_radiation_type MoK\a
_diffrn_radiation_wavelength 0.71073
_diffrn_reflns_av_R_equivalents 0.0415
_diffrn_reflns_av_unetI/netI 0.0363
_diffrn_reflns_Laue_measured_fraction_full 0.990
_diffrn_reflns_Laue_measured_fraction_max 0.772
_diffrn_reflns_limit_h_max 29
_diffrn_reflns_limit_h_min -36
_diffrn_reflns_limit_k_max 13
_diffrn_reflns_limit_k_min -14
_diffrn_reflns_limit_l_max 32
_diffrn_reflns_limit_l_min -33
_diffrn_reflns_number 33460
_diffrn_reflns_point_group_measured_fraction_full 0.990
_diffrn_reflns_point_group_measured_fraction_max 0.772
_diffrn_reflns_theta_full 25.242
_diffrn_reflns_theta_max 30.590
_diffrn_reflns_theta_min 2.010
_exptl_absorpt_coefficient_mu 2.483
_exptl_absorpt_correction_T_max 1.00000
_exptl_absorpt_correction_T_min 0.40202
_exptl_absorpt_correction_type multi-scan
_exptl_absorpt_process_details
;
CrysAlisPro 1.171.42.49 (Rigaku Oxford Diffraction, 2022)
Empirical absorption correction using spherical harmonics,
implemented in SCALE3 ABSPACK scaling algorithm.
;
_exptl_crystal_colour 'dark red'
_exptl_crystal_density_diffrn 1.739
_exptl_crystal_description block
_exptl_crystal_F_000 3928
_exptl_crystal_size_max 0.2
_exptl_crystal_size_mid 0.2
_exptl_crystal_size_min 0.1
_refine_diff_density_max 1.277
_refine_diff_density_min -0.521
_refine_diff_density_rms 0.122
_refine_ls_extinction_method none
_refine_ls_goodness_of_fit_ref 1.039
_refine_ls_hydrogen_treatment mixed
_refine_ls_matrix_type full
_refine_ls_number_parameters 542
_refine_ls_number_reflns 8981
_refine_ls_number_restraints 19
_refine_ls_restrained_S_all 1.042
_refine_ls_R_factor_all 0.0395
_refine_ls_R_factor_gt 0.0319
_refine_ls_shift/su_max 0.001
_refine_ls_shift/su_mean 0.000
_refine_ls_structure_factor_coef Fsqd
_refine_ls_weighting_details 'w=1/[\s^2^(Fo^2^)+(0.0499P)^2^+17.8764P] where P=(Fo^2^+2Fc^2^)/3'
_refine_ls_weighting_scheme calc
_refine_ls_wR_factor_gt 0.0854
_refine_ls_wR_factor_ref 0.0893
_reflns_Friedel_coverage 0.000
_reflns_number_gt 7824
_reflns_number_total 8981
_reflns_threshold_expression 'I > 2\s(I)'
_cod_data_source_file d5nj00766f2.cif
_cod_data_source_block complex-3
_cod_depositor_comments 'Adding full bibliography for 7063731--7063734.cif.'
_cod_database_code 7063733
_shelx_shelxl_version_number 2016/6
_shelx_space_group_comment
;
The symmetry employed for this shelxl refinement is uniquely defined
by the following loop, which should always be used as a source of
symmetry information in preference to the above space-group names.
They are only intended as comments.
;
_shelx_estimated_absorpt_t_max 0.789
_shelx_estimated_absorpt_t_min 0.637
_olex2_refinement_description
;
1. Fixed Uiso
 At 1.2 times of:
  All C(H) groups, All C(H,H) groups
 At 1.5 times of:
  All C(H,H,H) groups
2. Restrained distances
 H4-O4
 0.85 with sigma of 0.02
3. Uiso/Uaniso restraints and constraints
O16 \\sim O18 \\sim O17: within 1.7A with sigma of 0.004 and sigma for terminal
atoms of 0.008 within 1.7A
Uanis(O19) \\sim Ueq, Uanis(O20) \\sim Ueq: with sigma of 0.01 and sigma for
terminal atoms of 0.02
4. Rigid body (RIGU) restrains
 O19, O20
 with sigma for 1-2 distances of 0.002 and sigma for 1-3 distances of 0.002
5. Others
 Fixed Sof: O19(0.65) O20(0.35) O17(0.3) O18(0.7)
6.a Ternary CH refined with riding coordinates:
 C11(H11A)
6.b Secondary CH2 refined with riding coordinates:
 C10(H10A,H10B), C12(H12A,H12B)
6.c Aromatic/amide H refined with riding coordinates:
 C9(H9), C4(H4A), C19(H19), C29(H29), C15(H15), C33(H33), C31(H31), C30(H30),
 C7(H7), C22(H22), C26(H26), C16(H16), C25(H25), C17(H17), C24(H24)
6.d Idealised Me refined as rotating group:
 C3(H3A,H3B,H3C), C6(H6A,H6B,H6C)
;
_olex2_submission_special_instructions 'No special instructions were received'
_oxdiff_exptl_absorpt_empirical_details
;
Empirical correction (ABSPACK) includes:
- Absorption correction using spherical harmonics
- Frame scaling
;

loop_
_space_group_symop_operation_xyz
'x, y, z'
'-x, y, -z+1/2'
'x+1/2, y+1/2, z'
'-x+1/2, y+1/2, -z+1/2'
'-x, -y, -z'
'x, -y, z-1/2'
'-x+1/2, -y+1/2, -z'
'x+1/2, -y+1/2, z-1/2'

loop_
_atom_site_label
_atom_site_type_symbol
_atom_site_fract_x
_atom_site_fract_y
_atom_site_fract_z
_atom_site_U_iso_or_equiv
_atom_site_adp_type
_atom_site_occupancy
_atom_site_site_symmetry_order
_atom_site_calc_flag
_atom_site_refinement_flags_posn
_atom_site_refinement_flags_adp
_atom_site_refinement_flags_occupancy
_atom_site_disorder_assembly
_atom_site_disorder_group
Dy1 Dy 0.42263(2) 0.69057(2) 0.47520(2) 0.01797(6) Uani 1 1 d . . . . .
Co1 Co 0.46268(2) 0.41332(4) 0.51762(2) 0.01603(9) Uani 1 1 d . . . . .
O11 O 0.51760(7) 0.41723(19) 0.47278(8) 0.0174(4) Uani 1 1 d . . . . .
O2 O 0.42353(7) 0.48052(19) 0.46237(8) 0.0206(4) Uani 1 1 d . . . . .
O1 O 0.38662(8) 0.6124(2) 0.38803(9) 0.0255(5) Uani 1 1 d . . . . .
O3 O 0.50342(7) 0.3400(2) 0.56956(8) 0.0192(4) Uani 1 1 d . . . . .
O4 O 0.55805(8) 0.1452(2) 0.58272(9) 0.0262(5) Uani 1 1 d D . . . .
O5 O 0.41310(8) 0.4225(2) 0.57010(8) 0.0225(4) Uani 1 1 d . . . . .
O6 O 0.38186(8) 0.6076(2) 0.54842(9) 0.0274(5) Uani 1 1 d . . . . .
O9 O 0.35188(9) 0.7997(2) 0.47108(10) 0.0291(5) Uani 1 1 d . . . . .
O7 O 0.44236(9) 0.8265(2) 0.54119(9) 0.0281(5) Uani 1 1 d . . . . .
O8 O 0.47502(11) 0.7267(3) 0.61091(10) 0.0398(6) Uani 1 1 d . . . . .
O10 O 0.35923(10) 0.9560(2) 0.41375(12) 0.0434(7) Uani 1 1 d . . . . .
N1 N 0.44404(9) 0.2499(2) 0.50236(11) 0.0220(5) Uani 1 1 d . . . . .
O14 O 0.17663(11) 1.2679(3) 0.45749(15) 0.0587(9) Uani 1 1 d . . . . .
O12 O 0.22095(12) 0.6651(4) 0.71765(13) 0.0594(9) Uani 1 1 d . . . . .
N2 N 0.21360(12) 1.2230(3) 0.43953(15) 0.0406(8) Uani 1 1 d . . . . .
C3 C 0.36629(15) 0.6870(3) 0.34557(15) 0.0345(8) Uani 1 1 d . . . . .
H3A H 0.332094 0.668925 0.342216 0.052 Uiso 1 1 calc R U . . .
H3B H 0.382375 0.668213 0.311543 0.052 Uiso 1 1 calc R U . . .
H3C H 0.370644 0.774209 0.354206 0.052 Uiso 1 1 calc R U . . .
O15 O 0.23530(12) 1.2643(3) 0.40094(14) 0.0533(8) Uani 1 1 d . . . . .
C2 C 0.38262(12) 0.4868(3) 0.38096(13) 0.0249(6) Uani 1 1 d . . . . .
O16 O 0.40011(14) 1.0490(4) 0.80158(14) 0.0683(10) Uani 1 1 d . . . . .
C1 C 0.40375(11) 0.4179(3) 0.42236(12) 0.0205(6) Uani 1 1 d . . . . .
C28 C 0.35030(11) 0.5009(3) 0.62296(12) 0.0231(6) Uani 1 1 d . . . . .
C9 C 0.42028(12) 0.2127(3) 0.46168(14) 0.0247(6) Uani 1 1 d . . . . .
H9 H 0.414892 0.126684 0.458646 0.030 Uiso 1 1 calc R U . . .
C11 C 0.48136(12) 0.2305(3) 0.58968(13) 0.0257(7) Uani 1 1 d . . . . .
H11A H 0.454763 0.252626 0.614734 0.031 Uiso 1 1 calc R U . . .
C8 C 0.40089(12) 0.2901(3) 0.41989(14) 0.0248(7) Uani 1 1 d . . . . .
C27 C 0.38465(11) 0.5124(3) 0.57647(12) 0.0219(6) Uani 1 1 d . . . . .
C10 C 0.46155(13) 0.1589(3) 0.54185(15) 0.0314(8) Uani 1 1 d . . . . .
H10A H 0.486905 0.107280 0.525654 0.038 Uiso 1 1 calc R U . . .
H10B H 0.435092 0.104639 0.553536 0.038 Uiso 1 1 calc R U . . .
C4 C 0.35935(14) 0.4296(3) 0.33893(15) 0.0351(8) Uani 1 1 d . . . . .
H4A H 0.345635 0.477755 0.311035 0.042 Uiso 1 1 calc R U . . .
N4 N 0.42162(15) 0.9806(5) 0.77248(15) 0.0617(12) Uani 1 1 d . . . . .
C21 C 0.41931(12) 0.8847(3) 0.62895(13) 0.0266(7) Uani 1 1 d . . . . .
C19 C 0.27384(12) 1.0602(3) 0.44545(15) 0.0290(7) Uani 1 1 d . . . . .
H19 H 0.289641 1.095660 0.415401 0.035 Uiso 1 1 calc R U . . .
C29 C 0.35109(13) 0.3974(3) 0.65634(13) 0.0298(7) Uani 1 1 d . . . . .
H29 H 0.373967 0.334182 0.650541 0.036 Uiso 1 1 calc R U . . .
C12 C 0.51917(12) 0.1571(3) 0.61965(14) 0.0286(7) Uani 1 1 d . . . . .
H12A H 0.529447 0.201150 0.652539 0.034 Uiso 1 1 calc R U . . .
H12B H 0.506692 0.075252 0.629985 0.034 Uiso 1 1 calc R U . . .
C15 C 0.26803(13) 0.9044(3) 0.51390(16) 0.0346(8) Uani 1 1 d . . . . .
H15 H 0.280265 0.832438 0.530657 0.042 Uiso 1 1 calc R U . . .
C13 C 0.33790(12) 0.8992(3) 0.44971(14) 0.0274(7) Uani 1 1 d . . . . .
C14 C 0.29173(12) 0.9548(3) 0.47003(14) 0.0264(7) Uani 1 1 d . . . . .
C33 C 0.31783(11) 0.5938(3) 0.63177(13) 0.0264(7) Uani 1 1 d . . . . .
H33 H 0.317582 0.665415 0.609846 0.032 Uiso 1 1 calc R U . . .
O13 O 0.25475(15) 0.7736(4) 0.65713(19) 0.0833(14) Uani 1 1 d . . . . .
C31 C 0.28506(13) 0.4784(4) 0.70681(14) 0.0346(8) Uani 1 1 d . . . . .
H31 H 0.262368 0.471463 0.735062 0.041 Uiso 1 1 calc R U . . .
N3 N 0.25108(12) 0.6802(4) 0.68312(15) 0.0426(8) Uani 1 1 d . . . . .
C30 C 0.31829(15) 0.3874(4) 0.69802(15) 0.0377(9) Uani 1 1 d . . . . .
H30 H 0.318830 0.317075 0.720669 0.045 Uiso 1 1 calc R U . . .
C20 C 0.44801(13) 0.8062(3) 0.59123(14) 0.0276(7) Uani 1 1 d . . . . .
C7 C 0.37697(14) 0.2333(3) 0.37668(15) 0.0341(8) Uani 1 1 d . . . . .
H7 H 0.375550 0.146063 0.375083 0.041 Uiso 1 1 calc R U . . .
C22 C 0.43350(13) 0.8957(4) 0.68186(15) 0.0348(8) Uani 1 1 d . . . . .
H22 H 0.461139 0.854054 0.694609 0.042 Uiso 1 1 calc R U . . .
C18 C 0.23265(13) 1.1118(3) 0.46576(16) 0.0327(8) Uani 1 1 d . . . . .
C32 C 0.28552(12) 0.5800(4) 0.67351(14) 0.0309(7) Uani 1 1 d . . . . .
C26 C 0.37829(14) 0.9456(4) 0.61146(15) 0.0363(8) Uani 1 1 d . . . . .
H26 H 0.368491 0.938289 0.575022 0.044 Uiso 1 1 calc R U . . .
C16 C 0.22651(15) 0.9587(4) 0.53340(18) 0.0460(10) Uani 1 1 d . . . . .
H16 H 0.210348 0.923375 0.563233 0.055 Uiso 1 1 calc R U . . .
C25 C 0.35174(16) 1.0165(4) 0.64662(18) 0.0466(10) Uani 1 1 d . . . . .
H25 H 0.323418 1.055963 0.634468 0.056 Uiso 1 1 calc R U . . .
C23 C 0.40659(14) 0.9687(4) 0.71599(15) 0.0393(9) Uani 1 1 d . . . . .
C5 C 0.35575(16) 0.3011(4) 0.33697(17) 0.0400(9) Uani 1 1 d . . . . .
C17 C 0.20870(14) 1.0639(4) 0.50951(18) 0.0429(10) Uani 1 1 d . . . . .
H17 H 0.180618 1.102363 0.522888 0.051 Uiso 1 1 calc R U . . .
C24 C 0.36630(16) 1.0302(4) 0.69941(17) 0.0455(10) Uani 1 1 d . . . . .
H24 H 0.348888 1.080843 0.723596 0.055 Uiso 1 1 calc R U . . .
C6 C 0.3282(2) 0.2405(4) 0.2916(2) 0.0625(15) Uani 1 1 d . . . . .
H6A H 0.295019 0.269135 0.292115 0.094 Uiso 1 1 calc R U . . .
H6B H 0.328946 0.150965 0.296270 0.094 Uiso 1 1 calc R U . . .
H6C H 0.342947 0.262127 0.257131 0.094 Uiso 1 1 calc R U . . .
O19 O 0.4971(3) 0.4973(7) 0.6675(3) 0.088(2) Uani 0.65 1 d . U P . .
O20 O 0.4509(5) 0.3113(16) 0.7274(5) 0.106(5) Uani 0.35 1 d . U P . .
H4 H 0.5810(12) 0.098(4) 0.5855(19) 0.052(14) Uiso 1 1 d D . . . .
H11 H 0.5158(16) 0.390(4) 0.4453(19) 0.039(13) Uiso 1 1 d . . . . .
O17 O 0.4681(6) 0.975(2) 0.7776(6) 0.086(4) Uani 0.3 1 d . U P A 1
O18 O 0.4516(2) 0.9024(7) 0.7914(2) 0.072(2) Uani 0.7 1 d . U P A 2

loop_
_atom_site_aniso_label
_atom_site_aniso_U_11
_atom_site_aniso_U_22
_atom_site_aniso_U_33
_atom_site_aniso_U_23
_atom_site_aniso_U_13
_atom_site_aniso_U_12
Dy1 0.02132(9) 0.01514(8) 0.01745(8) 0.00266(5) 0.00393(5) 0.00229(5)
Co1 0.01765(19) 0.01479(19) 0.01565(18) 0.00275(14) 0.00302(14) 0.00056(14)
O11 0.0219(11) 0.0159(10) 0.0144(10) -0.0005(8) 0.0044(8) -0.0005(8)
O2 0.0264(11) 0.0154(10) 0.0201(10) 0.0036(8) -0.0034(8) 0.0000(8)
O1 0.0336(12) 0.0187(11) 0.0243(11) 0.0028(9) -0.0071(9) 0.0044(9)
O3 0.0212(11) 0.0210(10) 0.0154(9) 0.0048(8) 0.0027(8) 0.0003(8)
O4 0.0241(12) 0.0255(12) 0.0291(12) 0.0093(10) 0.0060(9) 0.0055(10)
O5 0.0224(11) 0.0221(11) 0.0231(10) 0.0068(9) 0.0084(8) 0.0028(8)
O6 0.0295(12) 0.0229(12) 0.0297(12) 0.0097(9) 0.0115(9) 0.0072(9)
O9 0.0273(13) 0.0239(12) 0.0362(13) 0.0070(10) 0.0044(10) 0.0069(9)
O7 0.0403(14) 0.0229(12) 0.0213(11) -0.0032(9) 0.0027(10) -0.0006(10)
O8 0.0484(16) 0.0444(16) 0.0267(13) -0.0080(12) -0.0024(11) 0.0181(13)
O10 0.0478(16) 0.0305(14) 0.0518(17) 0.0183(12) 0.0238(13) 0.0160(12)
N1 0.0210(13) 0.0187(13) 0.0261(13) 0.0051(11) 0.0023(10) 0.0009(10)
O14 0.0416(17) 0.054(2) 0.080(2) -0.0157(18) -0.0104(16) 0.0265(15)
O12 0.0449(18) 0.086(3) 0.0475(18) -0.0021(17) 0.0231(15) 0.0210(17)
N2 0.0356(18) 0.0316(17) 0.055(2) -0.0090(16) -0.0171(16) 0.0122(14)
C3 0.046(2) 0.0260(18) 0.0314(19) 0.0086(14) -0.0104(16) 0.0065(15)
O15 0.0516(19) 0.0408(17) 0.068(2) 0.0107(16) -0.0090(16) 0.0155(15)
C2 0.0277(16) 0.0203(15) 0.0269(16) -0.0005(12) -0.0026(12) 0.0032(12)
O16 0.084(3) 0.072(2) 0.0491(19) -0.0344(18) 0.0162(18) 0.002(2)
C1 0.0196(14) 0.0210(15) 0.0210(14) -0.0016(12) 0.0024(11) 0.0015(11)
C28 0.0196(15) 0.0268(16) 0.0228(15) 0.0020(12) 0.0039(12) -0.0017(12)
C9 0.0259(16) 0.0164(15) 0.0318(17) -0.0016(13) -0.0006(13) -0.0013(12)
C11 0.0239(16) 0.0246(16) 0.0286(17) 0.0118(13) 0.0056(13) -0.0012(13)
C8 0.0240(16) 0.0215(16) 0.0289(17) 0.0002(13) -0.0020(13) 0.0002(12)
C27 0.0202(14) 0.0250(16) 0.0206(14) 0.0027(12) 0.0030(11) -0.0001(12)
C10 0.0355(19) 0.0224(16) 0.0363(19) 0.0163(14) -0.0099(15) -0.0061(14)
C4 0.045(2) 0.0292(19) 0.0316(18) 0.0013(15) -0.0158(15) 0.0046(16)
N4 0.056(2) 0.091(3) 0.038(2) -0.032(2) 0.0057(18) 0.008(2)
C21 0.0272(17) 0.0246(16) 0.0280(16) -0.0030(13) 0.0025(13) -0.0004(13)
C19 0.0259(16) 0.0235(17) 0.0377(18) -0.0041(14) 0.0006(14) 0.0036(13)
C29 0.0341(18) 0.0291(18) 0.0261(16) 0.0058(14) 0.0118(14) -0.0003(14)
C12 0.0297(17) 0.0291(17) 0.0268(16) 0.0115(14) 0.0054(13) 0.0015(14)
C15 0.0322(19) 0.0294(19) 0.042(2) 0.0057(15) 0.0070(15) 0.0043(14)
C13 0.0279(17) 0.0230(16) 0.0311(17) 0.0009(13) 0.0022(13) 0.0068(13)
C14 0.0246(16) 0.0218(16) 0.0327(17) -0.0011(13) -0.0009(13) 0.0017(12)
C33 0.0235(16) 0.0298(17) 0.0259(16) 0.0024(13) 0.0024(12) 0.0027(13)
O13 0.068(3) 0.066(2) 0.116(3) 0.029(3) 0.047(2) 0.038(2)
C31 0.0335(19) 0.046(2) 0.0246(16) -0.0013(15) 0.0126(14) -0.0065(16)
N3 0.0308(18) 0.055(2) 0.0424(19) -0.0037(16) 0.0101(15) 0.0110(15)
C30 0.049(2) 0.035(2) 0.0286(18) 0.0093(15) 0.0138(16) -0.0023(17)
C20 0.0308(18) 0.0257(17) 0.0263(17) -0.0065(13) 0.0037(13) -0.0013(13)
C7 0.043(2) 0.0221(17) 0.037(2) -0.0038(15) -0.0087(16) -0.0013(15)
C22 0.0292(18) 0.043(2) 0.0321(18) -0.0127(16) -0.0016(14) 0.0040(15)
C18 0.0283(18) 0.0257(18) 0.044(2) -0.0088(15) -0.0088(15) 0.0055(14)
C32 0.0240(16) 0.042(2) 0.0269(16) -0.0051(15) 0.0054(13) 0.0027(14)
C26 0.039(2) 0.040(2) 0.0294(18) 0.0020(16) 0.0025(15) 0.0062(16)
C16 0.035(2) 0.048(3) 0.054(3) 0.003(2) 0.0157(18) 0.0008(18)
C25 0.047(2) 0.048(2) 0.045(2) 0.0077(19) 0.0066(18) 0.023(2)
C23 0.041(2) 0.044(2) 0.0326(19) -0.0142(17) 0.0033(16) 0.0023(17)
C5 0.052(2) 0.031(2) 0.037(2) -0.0053(16) -0.0167(18) 0.0009(16)
C17 0.0266(19) 0.040(2) 0.062(3) -0.0068(19) 0.0083(18) 0.0068(16)
C24 0.050(2) 0.044(2) 0.042(2) -0.0084(18) 0.0187(19) 0.0113(19)
C6 0.089(4) 0.040(3) 0.058(3) -0.007(2) -0.043(3) 0.001(3)
O19 0.122(6) 0.074(4) 0.068(4) 0.007(3) -0.014(4) 0.020(4)
O20 0.080(8) 0.196(14) 0.041(6) -0.019(7) -0.008(6) 0.010(8)
O17 0.070(7) 0.141(10) 0.045(6) -0.034(7) -0.019(5) 0.032(7)
O18 0.061(4) 0.125(7) 0.028(3) -0.018(3) -0.007(2) 0.027(4)

loop_
_atom_type_symbol
_atom_type_description
_atom_type_scat_dispersion_real
_atom_type_scat_dispersion_imag
_atom_type_scat_source
C C 0.0033 0.0016 'International Tables Vol C Tables 4.2.6.8 and 6.1.1.4'
H H 0.0000 0.0000 'International Tables Vol C Tables 4.2.6.8 and 6.1.1.4'
Co Co 0.3494 0.9721 'International Tables Vol C Tables 4.2.6.8 and 6.1.1.4'
Dy Dy -0.1892 4.4098 'International Tables Vol C Tables 4.2.6.8 and 6.1.1.4'
N N 0.0061 0.0033 'International Tables Vol C Tables 4.2.6.8 and 6.1.1.4'
O O 0.0106 0.0060 'International Tables Vol C Tables 4.2.6.8 and 6.1.1.4'

loop_
_geom_angle_atom_site_label_1
_geom_angle_atom_site_label_2
_geom_angle_atom_site_label_3
_geom_angle
_geom_angle_site_symmetry_1
_geom_angle_site_symmetry_3
_geom_angle_publ_flag
O11 Dy1 Co1 32.83(5) 5_666 5_666 ?
O11 Dy1 O1 124.72(7) 5_666 . ?
O2 Dy1 Co1 70.64(5) . 5_666 ?
O2 Dy1 O11 65.56(7) . 5_666 ?
O2 Dy1 O1 63.54(7) . . ?
O2 Dy1 O3 77.70(7) . 5_666 ?
O2 Dy1 O4 131.52(8) . 5_666 ?
O2 Dy1 O6 74.36(8) . . ?
O2 Dy1 O9 120.79(8) . . ?
O1 Dy1 Co1 107.91(5) . 5_666 ?
O3 Dy1 Co1 32.52(5) 5_666 5_666 ?
O3 Dy1 O11 65.18(7) 5_666 5_666 ?
O3 Dy1 O1 84.16(7) 5_666 . ?
O4 Dy1 Co1 93.84(6) 5_666 5_666 ?
O4 Dy1 O11 122.39(7) 5_666 5_666 ?
O4 Dy1 O1 79.77(8) 5_666 . ?
O4 Dy1 O3 67.60(7) 5_666 5_666 ?
O6 Dy1 Co1 106.98(6) . 5_666 ?
O6 Dy1 O11 74.50(7) . 5_666 ?
O6 Dy1 O1 110.11(8) . . ?
O6 Dy1 O3 137.68(7) . 5_666 ?
O6 Dy1 O4 152.01(8) . 5_666 ?
O9 Dy1 Co1 168.46(6) . 5_666 ?
O9 Dy1 O11 149.93(8) . 5_666 ?
O9 Dy1 O1 78.11(8) . . ?
O9 Dy1 O3 142.96(8) . 5_666 ?
O9 Dy1 O4 77.33(8) . 5_666 ?
O9 Dy1 O6 79.27(8) . . ?
O7 Dy1 Co1 87.11(6) . 5_666 ?
O7 Dy1 O11 76.20(8) . 5_666 ?
O7 Dy1 O2 137.75(8) . . ?
O7 Dy1 O1 158.38(8) . . ?
O7 Dy1 O3 102.59(8) . 5_666 ?
O7 Dy1 O4 83.87(9) . 5_666 ?
O7 Dy1 O6 78.84(9) . . ?
O7 Dy1 O9 84.60(9) . . ?
O11 Co1 O11 79.68(10) . 5_666 ?
O11 Co1 O2 91.88(9) . . ?
O11 Co1 O5 171.55(10) . . ?
O2 Co1 O11 83.55(9) . 5_666 ?
O2 Co1 O5 93.18(9) . . ?
O3 Co1 O11 98.32(9) . 5_666 ?
O3 Co1 O11 85.61(9) . . ?
O3 Co1 O2 176.53(10) . . ?
O3 Co1 O5 89.60(9) . . ?
O5 Co1 O11 94.17(9) . 5_666 ?
N1 Co1 O11 97.25(10) . . ?
N1 Co1 O11 175.48(10) . 5_666 ?
N1 Co1 O2 93.28(10) . . ?
N1 Co1 O3 84.68(10) . . ?
N1 Co1 O5 89.21(11) . . ?
Dy1 O11 H11 110(3) 5_666 . ?
Co1 O11 Dy1 101.43(9) 5_666 5_666 ?
Co1 O11 Dy1 103.56(9) . 5_666 ?
Co1 O11 Co1 100.32(10) . 5_666 ?
Co1 O11 H11 118(3) . . ?
Co1 O11 H11 121(4) 5_666 . ?
Co1 O2 Dy1 106.65(9) . . ?
C1 O2 Dy1 127.42(18) . . ?
C1 O2 Co1 125.8(2) . . ?
C3 O1 Dy1 126.3(2) . . ?
C2 O1 Dy1 118.16(18) . . ?
C2 O1 C3 115.4(3) . . ?
Co1 O3 Dy1 105.24(9) . 5_666 ?
C11 O3 Dy1 115.08(19) . 5_666 ?
C11 O3 Co1 109.18(18) . . ?
Dy1 O4 H4 110(4) 5_666 . ?
C12 O4 Dy1 119.93(19) . 5_666 ?
C12 O4 H4 127(3) . . ?
C27 O5 Co1 125.6(2) . . ?
C27 O6 Dy1 136.5(2) . . ?
C13 O9 Dy1 136.2(2) . . ?
C20 O7 Dy1 128.4(2) . . ?
C9 N1 Co1 126.9(2) . . ?
C9 N1 C10 119.2(3) . . ?
C10 N1 Co1 113.9(2) . . ?
O14 N2 C18 118.0(4) . . ?
O15 N2 O14 124.0(4) . . ?
O15 N2 C18 118.0(3) . . ?
O1 C3 H3A 109.5 . . ?
O1 C3 H3B 109.5 . . ?
O1 C3 H3C 109.5 . . ?
H3A C3 H3B 109.5 . . ?
H3A C3 H3C 109.5 . . ?
H3B C3 H3C 109.5 . . ?
O1 C2 C1 113.6(3) . . ?
C4 C2 O1 125.5(3) . . ?
C4 C2 C1 120.9(3) . . ?
O2 C1 C2 116.9(3) . . ?
O2 C1 C8 124.7(3) . . ?
C8 C1 C2 118.4(3) . . ?
C29 C28 C27 120.8(3) . . ?
C33 C28 C27 118.8(3) . . ?
C33 C28 C29 120.4(3) . . ?
N1 C9 H9 117.2 . . ?
N1 C9 C8 125.6(3) . . ?
C8 C9 H9 117.2 . . ?
O3 C11 H11A 109.8 . . ?
O3 C11 C10 107.9(2) . . ?
O3 C11 C12 107.9(3) . . ?
C10 C11 H11A 109.8 . . ?
C12 C11 H11A 109.8 . . ?
C12 C11 C10 111.6(3) . . ?
C1 C8 C9 121.9(3) . . ?
C1 C8 C7 119.9(3) . . ?
C7 C8 C9 118.2(3) . . ?
O5 C27 C28 115.6(3) . . ?
O6 C27 O5 127.3(3) . . ?
O6 C27 C28 117.1(3) . . ?
N1 C10 C11 107.3(3) . . ?
N1 C10 H10A 110.3 . . ?
N1 C10 H10B 110.3 . . ?
C11 C10 H10A 110.3 . . ?
C11 C10 H10B 110.3 . . ?
H10A C10 H10B 108.5 . . ?
C2 C4 H4A 119.7 . . ?
C2 C4 C5 120.6(3) . . ?
C5 C4 H4A 119.7 . . ?
O16 N4 C23 119.2(4) . . ?
O16 N4 O17 118.0(8) . . ?
O16 N4 O18 121.1(5) . . ?
O17 N4 C23 111.9(7) . . ?
O18 N4 C23 118.6(4) . . ?
C22 C21 C20 119.4(3) . . ?
C22 C21 C26 119.5(3) . . ?
C26 C21 C20 121.0(3) . . ?
C14 C19 H19 120.8 . . ?
C18 C19 H19 120.8 . . ?
C18 C19 C14 118.4(3) . . ?
C28 C29 H29 120.2 . . ?
C30 C29 C28 119.7(3) . . ?
C30 C29 H29 120.2 . . ?
O4 C12 C11 105.2(3) . . ?
O4 C12 H12A 110.7 . . ?
O4 C12 H12B 110.7 . . ?
C11 C12 H12A 110.7 . . ?
C11 C12 H12B 110.7 . . ?
H12A C12 H12B 108.8 . . ?
C14 C15 H15 119.8 . . ?
C14 C15 C16 120.4(4) . . ?
C16 C15 H15 119.8 . . ?
O9 C13 C14 117.6(3) . . ?
O10 C13 O9 125.4(3) . . ?
O10 C13 C14 117.0(3) . . ?
C19 C14 C13 119.2(3) . . ?
C15 C14 C19 119.9(3) . . ?
C15 C14 C13 120.8(3) . . ?
C28 C33 H33 121.0 . . ?
C28 C33 C32 118.1(3) . . ?
C32 C33 H33 121.0 . . ?
C30 C31 H31 120.9 . . ?
C30 C31 C32 118.3(3) . . ?
C32 C31 H31 120.9 . . ?
O12 N3 C32 118.0(4) . . ?
O13 N3 O12 123.4(4) . . ?
O13 N3 C32 118.6(3) . . ?
C29 C30 H30 119.7 . . ?
C31 C30 C29 120.7(3) . . ?
C31 C30 H30 119.7 . . ?
O7 C20 C21 116.5(3) . . ?
O8 C20 O7 125.3(3) . . ?
O8 C20 C21 118.2(3) . . ?
C8 C7 H7 119.3 . . ?
C5 C7 C8 121.4(3) . . ?
C5 C7 H7 119.3 . . ?
C21 C22 H22 120.7 . . ?
C21 C22 C23 118.6(3) . . ?
C23 C22 H22 120.7 . . ?
C19 C18 N2 118.3(4) . . ?
C19 C18 C17 122.8(3) . . ?
C17 C18 N2 118.9(3) . . ?
C33 C32 N3 117.9(3) . . ?
C31 C32 C33 122.9(3) . . ?
C31 C32 N3 119.2(3) . . ?
C21 C26 H26 119.7 . . ?
C25 C26 C21 120.7(4) . . ?
C25 C26 H26 119.7 . . ?
C15 C16 H16 119.9 . . ?
C17 C16 C15 120.2(4) . . ?
C17 C16 H16 119.9 . . ?
C26 C25 H25 119.9 . . ?
C26 C25 C24 120.2(4) . . ?
C24 C25 H25 119.9 . . ?
C22 C23 N4 118.7(4) . . ?
C24 C23 N4 118.5(4) . . ?
C24 C23 C22 122.8(4) . . ?
C4 C5 C6 119.7(4) . . ?
C7 C5 C4 118.7(3) . . ?
C7 C5 C6 121.5(4) . . ?
C18 C17 C16 118.4(4) . . ?
C18 C17 H17 120.8 . . ?
C16 C17 H17 120.8 . . ?
C25 C24 H24 120.8 . . ?
C23 C24 C25 118.3(4) . . ?
C23 C24 H24 120.8 . . ?
C5 C6 H6A 109.5 . . ?
C5 C6 H6B 109.5 . . ?
C5 C6 H6C 109.5 . . ?
H6A C6 H6B 109.5 . . ?
H6A C6 H6C 109.5 . . ?
H6B C6 H6C 109.5 . . ?

loop_
_geom_bond_atom_site_label_1
_geom_bond_atom_site_label_2
_geom_bond_distance
_geom_bond_site_symmetry_2
_geom_bond_publ_flag
Dy1 Co1 3.4056(4) 5_666 ?
Dy1 O11 2.417(2) 5_666 ?
Dy1 O2 2.305(2) . ?
Dy1 O1 2.537(2) . ?
Dy1 O3 2.373(2) 5_666 ?
Dy1 O4 2.356(2) 5_666 ?
Dy1 O6 2.330(2) . ?
Dy1 O9 2.310(2) . ?
Dy1 O7 2.276(2) . ?
Co1 O11 1.937(2) 5_666 ?
Co1 O11 1.899(2) . ?
Co1 O2 1.902(2) . ?
Co1 O3 1.898(2) . ?
Co1 O5 1.907(2) . ?
Co1 N1 1.890(3) . ?
O11 H11 0.75(5) . ?
O2 C1 1.326(4) . ?
O1 C3 1.447(4) . ?
O1 C2 1.381(4) . ?
O3 C11 1.431(4) . ?
O4 C12 1.430(4) . ?
O4 H4 0.825(19) . ?
O5 C27 1.269(4) . ?
O6 C27 1.251(4) . ?
O9 C13 1.267(4) . ?
O7 C20 1.274(4) . ?
O8 C20 1.248(4) . ?
O10 C13 1.240(4) . ?
N1 C9 1.276(4) . ?
N1 C10 1.477(4) . ?
O14 N2 1.228(5) . ?
O12 N3 1.215(5) . ?
N2 O15 1.221(5) . ?
N2 C18 1.473(5) . ?
C3 H3A 0.9800 . ?
C3 H3B 0.9800 . ?
C3 H3C 0.9800 . ?
C2 C1 1.404(4) . ?
C2 C4 1.379(5) . ?
O16 N4 1.199(5) . ?
C1 C8 1.392(4) . ?
C28 C27 1.509(4) . ?
C28 C29 1.398(5) . ?
C28 C33 1.376(5) . ?
C9 H9 0.9500 . ?
C9 C8 1.443(5) . ?
C11 H11A 1.0000 . ?
C11 C10 1.525(5) . ?
C11 C12 1.519(5) . ?
C8 C7 1.408(5) . ?
C10 H10A 0.9900 . ?
C10 H10B 0.9900 . ?
C4 H4A 0.9500 . ?
C4 C5 1.401(5) . ?
N4 C23 1.472(5) . ?
N4 O17 1.308(17) . ?
N4 O18 1.284(8) . ?
C21 C20 1.501(5) . ?
C21 C22 1.379(5) . ?
C21 C26 1.394(5) . ?
C19 H19 0.9500 . ?
C19 C14 1.392(5) . ?
C19 C18 1.378(5) . ?
C29 H29 0.9500 . ?
C29 C30 1.389(5) . ?
C12 H12A 0.9900 . ?
C12 H12B 0.9900 . ?
C15 H15 0.9500 . ?
C15 C14 1.389(5) . ?
C15 C16 1.390(5) . ?
C13 C14 1.513(5) . ?
C33 H33 0.9500 . ?
C33 C32 1.385(5) . ?
O13 N3 1.208(5) . ?
C31 H31 0.9500 . ?
C31 C30 1.374(6) . ?
C31 C32 1.381(5) . ?
N3 C32 1.473(5) . ?
C30 H30 0.9500 . ?
C7 H7 0.9500 . ?
C7 C5 1.368(5) . ?
C22 H22 0.9500 . ?
C22 C23 1.385(5) . ?
C18 C17 1.380(6) . ?
C26 H26 0.9500 . ?
C26 C25 1.382(6) . ?
C16 H16 0.9500 . ?
C16 C17 1.382(6) . ?
C25 H25 0.9500 . ?
C25 C24 1.382(6) . ?
C23 C24 1.374(6) . ?
C5 C6 1.516(5) . ?
C17 H17 0.9500 . ?
C24 H24 0.9500 . ?
C6 H6A 0.9800 . ?
C6 H6B 0.9800 . ?
C6 H6C 0.9800 . ?

loop_
_geom_torsion_atom_site_label_1
_geom_torsion_atom_site_label_2
_geom_torsion_atom_site_label_3
_geom_torsion_atom_site_label_4
_geom_torsion
_geom_torsion_site_symmetry_1
_geom_torsion_site_symmetry_2
_geom_torsion_site_symmetry_3
_geom_torsion_site_symmetry_4
_geom_torsion_publ_flag
Dy1 O2 C1 C2 4.8(4) . . . . ?
Dy1 O2 C1 C8 -172.4(2) . . . . ?
Dy1 O1 C2 C1 -5.7(4) . . . . ?
Dy1 O1 C2 C4 172.5(3) . . . . ?
Dy1 O3 C11 C10 -73.0(3) 5_666 . . . ?
Dy1 O3 C11 C12 47.7(3) 5_666 . . . ?
Dy1 O4 C12 C11 37.0(3) 5_666 . . . ?
Dy1 O6 C27 O5 -3.2(5) . . . . ?
Dy1 O6 C27 C28 177.4(2) . . . . ?
Dy1 O9 C13 O10 16.0(6) . . . . ?
Dy1 O9 C13 C14 -163.1(2) . . . . ?
Dy1 O7 C20 O8 53.5(5) . . . . ?
Dy1 O7 C20 C21 -126.1(3) . . . . ?
Co1 O2 C1 C2 -169.9(2) . . . . ?
Co1 O2 C1 C8 12.8(4) . . . . ?
Co1 O3 C11 C10 45.0(3) . . . . ?
Co1 O3 C11 C12 165.7(2) . . . . ?
Co1 O5 C27 O6 4.1(5) . . . . ?
Co1 O5 C27 C28 -176.5(2) . . . . ?
Co1 N1 C9 C8 -2.9(5) . . . . ?
Co1 N1 C10 C11 11.3(3) . . . . ?
O11 Co1 O11 Dy1 104.54(12) 5_666 . . 5_666 ?
O11 Co1 O11 Co1 -0.001(0) 5_666 . . 5_666 ?
O11 Co1 O3 Dy1 -84.27(10) 5_666 . . 5_666 ?
O11 Co1 O3 Dy1 -5.38(9) . . . 5_666 ?
O11 Co1 O3 C11 -129.4(2) . . . . ?
O11 Co1 O3 C11 151.7(2) 5_666 . . . ?
O11 Co1 N1 C9 -81.8(3) . . . . ?
O11 Co1 N1 C10 95.5(2) . . . . ?
O2 Co1 O11 Dy1 -172.36(9) . . . 5_666 ?
O2 Co1 O11 Co1 83.10(10) . . . 5_666 ?
O2 Co1 N1 C9 10.5(3) . . . . ?
O2 Co1 N1 C10 -172.2(2) . . . . ?
O2 C1 C8 C9 -0.7(5) . . . . ?
O2 C1 C8 C7 176.9(3) . . . . ?
O1 C2 C1 O2 1.2(4) . . . . ?
O1 C2 C1 C8 178.6(3) . . . . ?
O1 C2 C4 C5 -177.3(4) . . . . ?
O3 Co1 O11 Dy1 5.25(9) . . . 5_666 ?
O3 Co1 O11 Co1 -99.30(10) . . . 5_666 ?
O3 Co1 N1 C9 -166.7(3) . . . . ?
O3 Co1 N1 C10 10.6(2) . . . . ?
O3 C11 C10 N1 -35.7(4) . . . . ?
O3 C11 C12 O4 -52.6(3) . . . . ?
O5 Co1 O3 Dy1 -178.42(10) . . . 5_666 ?
O5 Co1 O3 C11 57.5(2) . . . . ?
O5 Co1 N1 C9 103.7(3) . . . . ?
O5 Co1 N1 C10 -79.1(2) . . . . ?
O9 C13 C14 C19 -176.3(3) . . . . ?
O9 C13 C14 C15 5.9(5) . . . . ?
O10 C13 C14 C19 4.4(5) . . . . ?
O10 C13 C14 C15 -173.4(3) . . . . ?
N1 Co1 O11 Dy1 -78.82(11) . . . 5_666 ?
N1 Co1 O11 Co1 176.64(10) . . . 5_666 ?
N1 Co1 O3 Dy1 92.34(11) . . . 5_666 ?
N1 Co1 O3 C11 -31.7(2) . . . . ?
N1 C9 C8 C1 -4.6(6) . . . . ?
N1 C9 C8 C7 177.7(4) . . . . ?
O14 N2 C18 C19 179.3(3) . . . . ?
O14 N2 C18 C17 -0.8(5) . . . . ?
O12 N3 C32 C33 175.8(4) . . . . ?
O12 N3 C32 C31 -5.6(6) . . . . ?
N2 C18 C17 C16 179.2(4) . . . . ?
C3 O1 C2 C1 178.6(3) . . . . ?
C3 O1 C2 C4 -3.2(5) . . . . ?
O15 N2 C18 C19 0.0(5) . . . . ?
O15 N2 C18 C17 179.9(4) . . . . ?
C2 C1 C8 C9 -177.9(3) . . . . ?
C2 C1 C8 C7 -0.3(5) . . . . ?
C2 C4 C5 C7 -1.9(7) . . . . ?
C2 C4 C5 C6 177.5(4) . . . . ?
O16 N4 C23 C22 175.9(5) . . . . ?
O16 N4 C23 C24 -4.3(7) . . . . ?
C1 C2 C4 C5 0.8(6) . . . . ?
C1 C8 C7 C5 -0.8(6) . . . . ?
C28 C29 C30 C31 0.0(6) . . . . ?
C28 C33 C32 C31 0.9(5) . . . . ?
C28 C33 C32 N3 179.5(3) . . . . ?
C9 N1 C10 C11 -171.2(3) . . . . ?
C9 C8 C7 C5 176.9(4) . . . . ?
C8 C7 C5 C4 1.9(7) . . . . ?
C8 C7 C5 C6 -177.5(5) . . . . ?
C27 C28 C29 C30 -178.3(3) . . . . ?
C27 C28 C33 C32 177.9(3) . . . . ?
C10 N1 C9 C8 180.0(3) . . . . ?
C10 C11 C12 O4 65.9(3) . . . . ?
C4 C2 C1 O2 -177.1(3) . . . . ?
C4 C2 C1 C8 0.3(5) . . . . ?
N4 C23 C24 C25 -178.6(4) . . . . ?
C21 C22 C23 N4 -180.0(4) . . . . ?
C21 C22 C23 C24 0.2(7) . . . . ?
C21 C26 C25 C24 1.5(7) . . . . ?
C19 C18 C17 C16 -0.9(6) . . . . ?
C29 C28 C27 O5 0.6(4) . . . . ?
C29 C28 C27 O6 -179.9(3) . . . . ?
C29 C28 C33 C32 -1.6(5) . . . . ?
C12 C11 C10 N1 -154.1(3) . . . . ?
C15 C16 C17 C18 0.9(7) . . . . ?
C14 C19 C18 N2 -179.7(3) . . . . ?
C14 C19 C18 C17 0.4(5) . . . . ?
C14 C15 C16 C17 -0.5(6) . . . . ?
C33 C28 C27 O5 -178.9(3) . . . . ?
C33 C28 C27 O6 0.6(4) . . . . ?
C33 C28 C29 C30 1.2(5) . . . . ?
O13 N3 C32 C33 -5.6(6) . . . . ?
O13 N3 C32 C31 173.0(5) . . . . ?
C30 C31 C32 C33 0.2(6) . . . . ?
C30 C31 C32 N3 -178.4(4) . . . . ?
C20 C21 C22 C23 179.9(4) . . . . ?
C20 C21 C26 C25 179.2(4) . . . . ?
C22 C21 C20 O7 -160.2(3) . . . . ?
C22 C21 C20 O8 20.2(5) . . . . ?
C22 C21 C26 C25 -0.1(6) . . . . ?
C22 C23 C24 C25 1.2(7) . . . . ?
C18 C19 C14 C15 0.0(5) . . . . ?
C18 C19 C14 C13 -177.7(3) . . . . ?
C32 C31 C30 C29 -0.6(6) . . . . ?
C26 C21 C20 O7 20.5(5) . . . . ?
C26 C21 C20 O8 -159.2(4) . . . . ?
C26 C21 C22 C23 -0.8(6) . . . . ?
C26 C25 C24 C23 -2.0(7) . . . . ?
C16 C15 C14 C19 0.0(6) . . . . ?
C16 C15 C14 C13 177.8(4) . . . . ?
O17 N4 C23 C22 32.4(12) . . . . ?
O17 N4 C23 C24 -147.8(11) . . . . ?
O18 N4 C23 C22 -16.2(8) . . . . ?
O18 N4 C23 C24 163.6(6) . . . . ?
